data_2016917
loop_
_publ_author_name
'Koner, Rajesh'
'Goldberg, Israel'

_publ_section_title
;
 Probing the supramolecular interaction synthons of
 1-benzofuran-2,3-dicarboxylic acid in its monoanionic form
;
_journal_coeditor_code FG3067
_journal_issue 1
_journal_name_full 'Acta Crystallographica Section C'
_journal_page_first m37
_journal_page_last m41
_journal_paper_doi 10.1107/S0108270108040419
_journal_volume 65
_journal_year 2009
_chemical_formula_iupac '[Cu (C10 H5 O5)2 (C3 H4 N2)4]'
_chemical_formula_moiety 'C32 H26 Cu N8 O10'
_chemical_formula_sum 'C32 H26 Cu N8 O10'
_chemical_formula_weight 746.15
_chemical_name_systematic
;
Bis(3-carboxy-1-benzofuran-2-carboxylato-\kO^3^)tetrakis(1H-imidazole-
\kN^3^)copper(II)
;
_space_group_IT_number 2
_symmetry_cell_setting triclinic
_symmetry_space_group_name_Hall '-P 1'
_symmetry_space_group_name_H-M 'P -1'
_atom_sites_solution_hydrogens geom
_atom_sites_solution_primary direct
_atom_sites_solution_secondary difmap
_audit_creation_method SHELXL97
_cell_angle_alpha 107.5049(12)
_cell_angle_beta 108.4826(14)
_cell_angle_gamma 99.4472(9)
_cell_formula_units_Z 1
_cell_length_a 8.1383(2)
_cell_length_b 9.9782(3)
_cell_length_c 11.3225(2)
_cell_measurement_reflns_used 2893
_cell_measurement_temperature 110(2)
_cell_measurement_theta_max 27.9
_cell_measurement_theta_min 3.01
_cell_volume 796.68(4)
_computing_cell_refinement 'DENZO (Otwinowski & Minor, 1997)'
_computing_data_collection 'COLLECT (Nonius, 1999)'
_computing_data_reduction 'DENZO (Otwinowski & Minor, 1997)'
_computing_molecular_graphics
;
ORTEPIII (Burnett & Johnson, 1996) and Mercury (Macrae <i>et al.</i>,
2006)
;
_computing_publication_material 'SHELXL97 (Sheldrick, 2008)'
_computing_structure_refinement 'SHELXL97 (Sheldrick, 2008)'
_computing_structure_solution 'SIR97 (Altomare <i>et al.</i>,  1994)'
_diffrn_ambient_temperature 110(2)
_diffrn_detector_area_resol_mean 12.8
_diffrn_measured_fraction_theta_full 0.987
_diffrn_measured_fraction_theta_max 0.987
_diffrn_measurement_device_type 'Nonius KappaCCD area-detector'
_diffrn_measurement_method '1 deg. \f and \w scans'
_diffrn_radiation_monochromator graphite
_diffrn_radiation_source 'fine-focus sealed tube'
_diffrn_radiation_type MoK\a
_diffrn_radiation_wavelength 0.71073
_diffrn_reflns_av_R_equivalents 0.0230
_diffrn_reflns_av_sigmaI/netI 0.0329
_diffrn_reflns_limit_h_max 10
_diffrn_reflns_limit_h_min 0
_diffrn_reflns_limit_k_max 12
_diffrn_reflns_limit_k_min -13
_diffrn_reflns_limit_l_max 13
_diffrn_reflns_limit_l_min -14
_diffrn_reflns_number 8773
_diffrn_reflns_theta_full 27.90
_diffrn_reflns_theta_max 27.90
_diffrn_reflns_theta_min 3.01
_diffrn_standards_number 0
_exptl_absorpt_coefficient_mu 0.759
_exptl_absorpt_correction_T_max 0.8329
_exptl_absorpt_correction_T_min 0.7264
_exptl_absorpt_correction_type multi-scan
_exptl_absorpt_process_details '(Blessing, 1995)'
_exptl_crystal_colour blue
_exptl_crystal_density_diffrn 1.555
_exptl_crystal_density_method 'not measured'
_exptl_crystal_description rod
_exptl_crystal_F_000 383
_exptl_crystal_size_max 0.45
_exptl_crystal_size_mid 0.30
_exptl_crystal_size_min 0.25
_refine_diff_density_max 0.387
_refine_diff_density_min -0.619
_refine_ls_extinction_method none
_refine_ls_goodness_of_fit_ref 1.045
_refine_ls_hydrogen_treatment constr
_refine_ls_matrix_type full
_refine_ls_number_parameters 232
_refine_ls_number_reflns 3753
_refine_ls_number_restraints 0
_refine_ls_restrained_S_all 1.045
_refine_ls_R_factor_all 0.0420
_refine_ls_R_factor_gt 0.0367
_refine_ls_shift/su_max 0.000
_refine_ls_shift/su_mean 0.000
_refine_ls_structure_factor_coef Fsqd
_refine_ls_weighting_details 'calc w = 1/[\s^2^(Fo^2^)+(0.0470P)^2^+0.6699P] where P=(Fo^2^+2Fc^2^)/3'
_refine_ls_weighting_scheme calc
_refine_ls_wR_factor_gt 0.0928
_refine_ls_wR_factor_ref 0.0967
_reflns_number_gt 3386
_reflns_number_total 3753
_reflns_threshold_expression I>2\s(I)
_cod_data_source_file fg3067.cif
_cod_data_source_block II
_cod_database_code 2016917
_cod_database_fobs_code 2016917

loop_
_symmetry_equiv_pos_as_xyz
'x, y, z'
'-x, -y, -z'

loop_
_atom_site_type_symbol
_atom_site_label
_atom_site_fract_x
_atom_site_fract_y
_atom_site_fract_z
_atom_site_U_iso_or_equiv
_atom_site_adp_type
_atom_site_calc_flag
_atom_site_refinement_flags
_atom_site_occupancy
_atom_site_disorder_assembly
_atom_site_disorder_group
Cu Cu1 0.0000 0.0000 0.0000 0.01492(10) Uani d S 1 . .
N N2 -0.1003(2) 0.14435(16) 0.10111(14) 0.0161(3) Uani d . 1 . .
C C3 -0.0127(2) 0.26220(19) 0.21309(17) 0.0176(3) Uani d . 1 . .
H H3 0.1132 0.2892 0.2654 0.021 Uiso calc R 1 . .
N N4 -0.1246(2) 0.33810(17) 0.24289(15) 0.0190(3) Uani d . 1 . .
H H4 -0.0950 0.4194 0.3131 0.023 Uiso calc R 1 . .
C C5 -0.2946(3) 0.2662(2) 0.14391(18) 0.0208(4) Uani d . 1 . .
H H5 -0.4019 0.2948 0.1376 0.025 Uiso calc R 1 . .
C C6 -0.2783(2) 0.1463(2) 0.05704(18) 0.0194(4) Uani d . 1 . .
H H6 -0.3742 0.0751 -0.0215 0.023 Uiso calc R 1 . .
N N7 0.1092(2) 0.15281(16) -0.05753(14) 0.0163(3) Uani d . 1 . .
C C8 0.2159(3) 0.2953(2) 0.01880(18) 0.0213(4) Uani d . 1 . .
H H8 0.2724 0.3365 0.1142 0.026 Uiso calc R 1 . .
C C9 0.2272(3) 0.3676(2) -0.06459(19) 0.0257(4) Uani d . 1 . .
H H9 0.2913 0.4670 -0.0390 0.031 Uiso calc R 1 . .
N N10 0.1270(2) 0.26745(18) -0.19280(16) 0.0219(3) Uani d . 1 . .
H H10 0.1103 0.2836 -0.2674 0.026 Uiso calc R 1 . .
C C11 0.0593(3) 0.1408(2) -0.18408(18) 0.0200(4) Uani d . 1 . .
H H11 -0.0150 0.0535 -0.2592 0.024 Uiso calc R 1 . .
O O12 0.27000(17) 0.07457(14) 0.20648(12) 0.0204(3) Uani d . 1 . .
C C13 0.4126(2) 0.16088(19) 0.29453(16) 0.0155(3) Uani d . 1 . .
O O14 0.44501(17) 0.30256(14) 0.32920(12) 0.0181(3) Uani d . 1 . .
H H14 0.5612 0.3544 0.3987 0.022 Uiso d R 1 . .
C C15 0.5536(2) 0.10199(18) 0.36470(16) 0.0140(3) Uani d . 1 . .
C C16 0.5292(2) -0.05151(18) 0.34538(16) 0.0151(3) Uani d . 1 . .
C C17 0.3887(2) -0.1824(2) 0.26711(17) 0.0187(3) Uani d . 1 . .
H H17 0.2769 -0.1834 0.2058 0.022 Uiso calc R 1 . .
C C18 0.4188(3) -0.3100(2) 0.28246(19) 0.0223(4) Uani d . 1 . .
H H18 0.3250 -0.3996 0.2311 0.027 Uiso calc R 1 . .
C C19 0.5835(3) -0.3109(2) 0.37144(19) 0.0217(4) Uani d . 1 . .
H H19 0.5987 -0.4008 0.3789 0.026 Uiso calc R 1 . .
C C20 0.7249(3) -0.1830(2) 0.44888(18) 0.0187(3) Uani d . 1 . .
H H20 0.8373 -0.1822 0.5094 0.022 Uiso calc R 1 . .
C C21 0.6917(2) -0.05642(18) 0.43239(16) 0.0152(3) Uani d . 1 . .
O O22 0.81303(16) 0.08149(13) 0.50042(12) 0.0156(2) Uani d . 1 . .
C C23 0.7251(2) 0.17508(18) 0.45845(16) 0.0142(3) Uani d . 1 . .
C C24 0.8332(2) 0.33294(19) 0.52317(16) 0.0148(3) Uani d . 1 . .
O O25 0.99497(17) 0.36447(14) 0.59757(12) 0.0177(3) Uani d . 1 . .
O O26 0.75168(17) 0.42565(13) 0.49777(13) 0.0185(3) Uani d . 1 . .

loop_
_atom_site_aniso_label
_atom_site_aniso_U_11
_atom_site_aniso_U_22
_atom_site_aniso_U_33
_atom_site_aniso_U_12
_atom_site_aniso_U_13
_atom_site_aniso_U_23
Cu1 0.01893(16) 0.01223(16) 0.01287(15) 0.00474(11) 0.00538(11) 0.00448(11)
N2 0.0193(7) 0.0133(7) 0.0149(7) 0.0047(6) 0.0059(6) 0.0050(5)
C3 0.0198(8) 0.0149(8) 0.0157(8) 0.0046(7) 0.0060(6) 0.0039(6)
N4 0.0235(8) 0.0154(7) 0.0181(7) 0.0062(6) 0.0096(6) 0.0044(6)
C5 0.0194(9) 0.0228(9) 0.0210(9) 0.0076(7) 0.0088(7) 0.0076(7)
C6 0.0167(8) 0.0205(9) 0.0181(8) 0.0035(7) 0.0053(7) 0.0058(7)
N7 0.0186(7) 0.0145(7) 0.0144(7) 0.0051(6) 0.0049(5) 0.0052(5)
C8 0.0259(9) 0.0180(9) 0.0155(8) 0.0021(7) 0.0046(7) 0.0062(7)
C9 0.0310(10) 0.0197(9) 0.0228(9) 0.0013(8) 0.0074(8) 0.0095(7)
N10 0.0257(8) 0.0242(8) 0.0177(7) 0.0056(7) 0.0079(6) 0.0119(6)
C11 0.0223(9) 0.0210(9) 0.0160(8) 0.0051(7) 0.0069(7) 0.0076(7)
O12 0.0190(6) 0.0200(6) 0.0157(6) 0.0049(5) -0.0004(5) 0.0060(5)
C13 0.0189(8) 0.0180(8) 0.0113(7) 0.0072(7) 0.0057(6) 0.0067(6)
O14 0.0198(6) 0.0151(6) 0.0174(6) 0.0064(5) 0.0031(5) 0.0071(5)
C15 0.0175(8) 0.0138(8) 0.0104(7) 0.0053(6) 0.0047(6) 0.0049(6)
C16 0.0191(8) 0.0137(8) 0.0129(7) 0.0054(6) 0.0069(6) 0.0048(6)
C17 0.0212(8) 0.0164(8) 0.0161(8) 0.0042(7) 0.0065(7) 0.0046(6)
C18 0.0294(10) 0.0138(8) 0.0211(9) 0.0024(7) 0.0111(7) 0.0039(7)
C19 0.0328(10) 0.0137(8) 0.0256(9) 0.0108(7) 0.0165(8) 0.0091(7)
C20 0.0245(9) 0.0187(8) 0.0195(8) 0.0115(7) 0.0118(7) 0.0097(7)
C21 0.0189(8) 0.0132(8) 0.0144(8) 0.0050(6) 0.0074(6) 0.0049(6)
O22 0.0169(6) 0.0129(6) 0.0163(6) 0.0054(5) 0.0036(5) 0.0067(5)
C23 0.0179(8) 0.0144(8) 0.0139(7) 0.0081(7) 0.0067(6) 0.0079(6)
C24 0.0180(8) 0.0144(8) 0.0117(7) 0.0042(6) 0.0061(6) 0.0046(6)
O25 0.0168(6) 0.0162(6) 0.0165(6) 0.0031(5) 0.0036(5) 0.0054(5)
O26 0.0207(6) 0.0133(6) 0.0204(6) 0.0060(5) 0.0050(5) 0.0072(5)

loop_
_atom_type_symbol
_atom_type_description
_atom_type_scat_dispersion_real
_atom_type_scat_dispersion_imag
_atom_type_scat_source
C C 0.0033 0.0016 'International Tables Vol C Tables 4.2.6.8 and 6.1.1.4'
H H 0.0000 0.0000 'International Tables Vol C Tables 4.2.6.8 and 6.1.1.4'
Cu Cu 0.3201 1.2651 'International Tables Vol C Tables 4.2.6.8 and 6.1.1.4'
N N 0.0061 0.0033 'International Tables Vol C Tables 4.2.6.8 and 6.1.1.4'
O O 0.0106 0.0060 'International Tables Vol C Tables 4.2.6.8 and 6.1.1.4'

loop_
_geom_angle_atom_site_label_1
_geom_angle_atom_site_label_2
_geom_angle_atom_site_label_3
_geom_angle_site_symmetry_1
_geom_angle_site_symmetry_3
_geom_angle
_geom_angle_publ_flag
N2 Cu1 N2 2 . 180.00(6) ?
N2 Cu1 N7 2 . 89.79(6) ?
N2 Cu1 N7 . . 90.21(6) ?
N2 Cu1 N7 2 2 90.21(6) ?
N2 Cu1 N7 . 2 89.79(6) ?
N7 Cu1 N7 . 2 180.0 ?
C3 N2 C6 . . 105.90(15) ?
C3 N2 Cu1 . . 128.81(13) ?
C6 N2 Cu1 . . 125.00(12) ?
N2 C3 N4 . . 111.14(16) ?
N2 C3 H3 . . 124.4 ?
N4 C3 H3 . . 124.4 ?
C3 N4 C5 . . 107.61(15) ?
C3 N4 H4 . . 126.2 ?
C5 N4 H4 . . 126.2 ?
C6 C5 N4 . . 106.21(16) ?
C6 C5 H5 . . 126.9 ?
N4 C5 H5 . . 126.9 ?
C5 C6 N2 . . 109.13(16) ?
C5 C6 H6 . . 125.4 ?
N2 C6 H6 . . 125.4 ?
C11 N7 C8 . . 105.94(15) ?
C11 N7 Cu1 . . 123.34(12) ?
C8 N7 Cu1 . . 129.56(12) ?
C9 C8 N7 . . 109.11(16) ?
C9 C8 H8 . . 125.4 ?
N7 C8 H8 . . 125.4 ?
C8 C9 N10 . . 106.00(17) ?
C8 C9 H9 . . 127.0 ?
N10 C9 H9 . . 127.0 ?
C11 N10 C9 . . 107.73(15) ?
C11 N10 H10 . . 126.1 ?
C9 N10 H10 . . 126.1 ?
N7 C11 N10 . . 111.22(16) ?
N7 C11 H11 . . 124.4 ?
N10 C11 H11 . . 124.4 ?
O12 C13 O14 . . 122.31(16) ?
O12 C13 C15 . . 118.91(16) ?
O14 C13 C15 . . 118.78(15) ?
C13 O14 H14 . . 112.2 ?
C23 C15 C16 . . 106.14(14) ?
C23 C15 C13 . . 129.32(16) ?
C16 C15 C13 . . 124.54(15) ?
C21 C16 C17 . . 118.86(16) ?
C21 C16 C15 . . 105.25(15) ?
C17 C16 C15 . . 135.88(16) ?
C18 C17 C16 . . 117.65(17) ?
C18 C17 H17 . . 121.2 ?
C16 C17 H17 . . 121.2 ?
C17 C18 C19 . . 121.99(17) ?
C17 C18 H18 . . 119.0 ?
C19 C18 H18 . . 119.0 ?
C20 C19 C18 . . 121.32(17) ?
C20 C19 H19 . . 119.3 ?
C18 C19 H19 . . 119.3 ?
C21 C20 C19 . . 115.76(17) ?
C21 C20 H20 . . 122.1 ?
C19 C20 H20 . . 122.1 ?
O22 C21 C20 . . 124.88(16) ?
O22 C21 C16 . . 110.70(14) ?
C20 C21 C16 . . 124.42(16) ?
C23 O22 C21 . . 106.19(13) ?
C15 C23 O22 . . 111.71(15) ?
C15 C23 C24 . . 133.42(15) ?
O22 C23 C24 . . 114.87(14) ?
O25 C24 O26 . . 124.71(16) ?
O25 C24 C23 . . 118.13(15) ?
O26 C24 C23 . . 117.16(15) ?

loop_
_geom_bond_atom_site_label_1
_geom_bond_atom_site_label_2
_geom_bond_site_symmetry_2
_geom_bond_distance
_geom_bond_publ_flag
Cu1 N2 2 2.0095(14) ?
Cu1 N2 . 2.0095(14) ?
Cu1 N7 . 2.0146(15) ?
Cu1 N7 2 2.0146(15) ?
N2 C3 . 1.324(2) ?
N2 C6 . 1.380(2) ?
C3 N4 . 1.336(2) ?
C3 H3 . 0.9500 ?
N4 C5 . 1.375(2) ?
N4 H4 . 0.8800 ?
C5 C6 . 1.358(3) ?
C5 H5 . 0.9500 ?
C6 H6 . 0.9500 ?
N7 C11 . 1.321(2) ?
N7 C8 . 1.379(2) ?
C8 C9 . 1.365(3) ?
C8 H8 . 0.9500 ?
C9 N10 . 1.371(2) ?
C9 H9 . 0.9500 ?
N10 C11 . 1.339(2) ?
N10 H10 . 0.8800 ?
C11 H11 . 0.9500 ?
O12 C13 . 1.226(2) ?
C13 O14 . 1.304(2) ?
C13 C15 . 1.489(2) ?
O14 H14 . 0.9508 ?
C15 C23 . 1.367(2) ?
C15 C16 . 1.451(2) ?
C16 C21 . 1.395(2) ?
C16 C17 . 1.403(2) ?
C17 C18 . 1.386(3) ?
C17 H17 . 0.9500 ?
C18 C19 . 1.402(3) ?
C18 H18 . 0.9500 ?
C19 C20 . 1.388(3) ?
C19 H19 . 0.9500 ?
C20 C21 . 1.388(2) ?
C20 H20 . 0.9500 ?
C21 O22 . 1.377(2) ?
O22 C23 . 1.371(2) ?
C23 C24 . 1.495(2) ?
C24 O25 . 1.243(2) ?
C24 O26 . 1.272(2) ?

loop_
_geom_hbond_atom_site_label_D
_geom_hbond_atom_site_label_H
_geom_hbond_atom_site_label_A
_geom_hbond_site_symmetry_A
_geom_hbond_distance_DH
_geom_hbond_distance_HA
_geom_hbond_distance_DA
_geom_hbond_angle_DHA
O14 H14 O26 . 0.95 1.49 2.4380(17) 174
N4 H4 O25 2_666 0.88 1.98 2.779(2) 150
N10 H10 O25 1_454 0.88 1.99 2.799(2) 153
